data_4515521
loop_
_publ_author_name
'Bagchi, Vivek'
'Kalra, Anshika'
'Das, Purak'
'Paraskevopoulou, Patrina'
'Gorla, Saidulu'
'Ai, Lin'
'Wang, Qiuwen'
'Mohapatra, Sudip'
'Choudhury, Amitava'
'Sun, Zhicheng'
'Cundari, Thomas R.'
'Stavropoulos, Pericles'

_publ_section_title
;
 Comparative Nitrene-Transfer Chemistry to Olefinic Substrates Mediated by
 a Library of Anionic Mn(II) Triphenylamido-Amine Reagents and M(II)
 Congeners (M = Fe, Co, Ni) Favoring Aromatic over Aliphatic Alkenes
;
_journal_issue 10
_journal_name_full 'ACS Catalysis'
_journal_page_first 9183
_journal_paper_doi 10.1021/acscatal.8b01941
_journal_volume 8
_journal_year 2018
_chemical_formula_moiety 'C48 H39 F9 N4 O6'
_chemical_formula_sum 'C48 H39 F9 N4 O6'
_chemical_formula_weight 938.83
_space_group_crystal_system monoclinic
_space_group_IT_number 14
_space_group_name_Hall '-P 2ybc'
_space_group_name_H-M_alt 'P 1 21/c 1'
_atom_sites_solution_hydrogens geom
_audit_creation_method SHELXL-2014/7
_cell_angle_alpha 90
_cell_angle_beta 128.675(7)
_cell_angle_gamma 90
_cell_formula_units_Z 4
_cell_length_a 19.360(3)
_cell_length_b 10.0615(16)
_cell_length_c 29.486(4)
_cell_measurement_reflns_used 2086
_cell_measurement_temperature 295(2)
_cell_measurement_theta_max 23.49
_cell_measurement_theta_min 2.21
_cell_volume 4484.0(12)
_computing_cell_refinement 'Bruker SAINT V7.60A (Bruker, 2008)'
_computing_data_collection 'Bruker SMART V5.631 (Bruker, 2002)'
_computing_data_reduction 'Bruker SAINT V7.60A (Bruker, 2008)'
_computing_molecular_graphics 'SHELXTL (Sheldrick, 2008)'
_computing_publication_material 'SHELXTL (Sheldrick, 2008)'
_computing_structure_refinement 'SHELXL-2014/7 (Sheldrick, 2014)'
_computing_structure_solution 'SHELXS-97 (Sheldrick, 2008)'
_diffrn_ambient_temperature 295(2)
_diffrn_measured_fraction_theta_full 0.995
_diffrn_measured_fraction_theta_max 0.995
_diffrn_measurement_device_type 'Bruker Smart-Apex CCD area detector'
_diffrn_measurement_method '\w scans'
_diffrn_radiation_type MoK\a
_diffrn_radiation_wavelength 0.71073
_diffrn_reflns_av_R_equivalents 0.0732
_diffrn_reflns_av_unetI/netI 0.0737
_diffrn_reflns_Laue_measured_fraction_full 0.995
_diffrn_reflns_Laue_measured_fraction_max 0.995
_diffrn_reflns_limit_h_max 23
_diffrn_reflns_limit_h_min -23
_diffrn_reflns_limit_k_max 11
_diffrn_reflns_limit_k_min -11
_diffrn_reflns_limit_l_max 35
_diffrn_reflns_limit_l_min -34
_diffrn_reflns_number 31369
_diffrn_reflns_point_group_measured_fraction_full 0.995
_diffrn_reflns_point_group_measured_fraction_max 0.995
_diffrn_reflns_theta_full 25.000
_diffrn_reflns_theta_max 25.000
_diffrn_reflns_theta_min 2.432
_diffrn_source 'fine-focus sealed tube'
_exptl_absorpt_coefficient_mu 0.117
_exptl_absorpt_correction_T_max 0.7457
_exptl_absorpt_correction_T_min 0.6061
_exptl_absorpt_correction_type multi-scan
_exptl_absorpt_process_details '(SADABS; Bruker, 2008)'
_exptl_crystal_colour colorless
_exptl_crystal_density_diffrn 1.391
_exptl_crystal_density_meas ?
_exptl_crystal_density_method none
_exptl_crystal_description broken
_exptl_crystal_F_000 1936
_exptl_crystal_size_max 0.280
_exptl_crystal_size_mid 0.180
_exptl_crystal_size_min 0.080
_refine_diff_density_max 0.298
_refine_diff_density_min -0.197
_refine_diff_density_rms 0.040
_refine_ls_extinction_method none
_refine_ls_goodness_of_fit_ref 0.949
_refine_ls_hydrogen_treatment constr
_refine_ls_matrix_type full
_refine_ls_number_parameters 607
_refine_ls_number_reflns 7846
_refine_ls_number_restraints 0
_refine_ls_restrained_S_all 0.949
_refine_ls_R_factor_all 0.1598
_refine_ls_R_factor_gt 0.0628
_refine_ls_shift/su_max 0.000
_refine_ls_shift/su_mean 0.000
_refine_ls_structure_factor_coef Fsqd
_refine_ls_weighting_details 'w=1/[\s^2^(Fo^2^)+(0.0896P)^2^] where P=(Fo^2^+2Fc^2^)/3'
_refine_ls_weighting_scheme calc
_refine_ls_wR_factor_gt 0.1537
_refine_ls_wR_factor_ref 0.1960
_reflns_Friedel_coverage 0.000
_reflns_number_gt 3328
_reflns_number_total 7846
_reflns_threshold_expression 'I > 2\s(I)'
_cod_data_source_file cs8b01941_si_021.cif
_cod_data_source_block L15H3
_cod_depositor_comments
;
The following automatic conversions were performed:

data item '_exptl_crystal_density_meas' value 'none' was changed to
'?' -- the value is perceived as not measured.

Automatic conversion script
Id: cif_fix_values 6909 2019-04-08 15:41:33Z antanas 
;
_cod_original_sg_symbol_H-M 'P 21/c'
_cod_database_code 4515521
_shelx_shelxl_version_number 2014/7
_shelx_space_group_comment
;
The symmetry employed for this shelxl refinement is uniquely defined
by the following loop, which should always be used as a source of
symmetry information in preference to the above space-group names.
They are only intended as comments.
;
_shelx_estimated_absorpt_t_min 0.968
_shelx_estimated_absorpt_t_max 0.991

loop_
_space_group_symop_operation_xyz
'x, y, z'
'-x, y+1/2, -z+1/2'
'-x, -y, -z'
'x, -y-1/2, z-1/2'

loop_
_atom_site_label
_atom_site_type_symbol
_atom_site_fract_x
_atom_site_fract_y
_atom_site_fract_z
_atom_site_U_iso_or_equiv
_atom_site_adp_type
_atom_site_occupancy
_atom_site_site_symmetry_order
_atom_site_calc_flag
_atom_site_refinement_flags_posn
_atom_site_refinement_flags_adp
N1 N 0.24589(17) 0.0781(3) 0.52243(11) 0.0567(7) Uani 1 1 d . .
C1 C 0.2902(2) 0.0261(3) 0.57992(15) 0.0599(9) Uani 1 1 d . .
C2 C 0.3744(2) 0.0722(4) 0.62551(16) 0.0653(10) Uani 1 1 d . .
C3 C 0.4153(3) 0.0257(4) 0.68180(17) 0.0860(12) Uani 1 1 d . .
H3 H 0.4715 0.0557 0.7127 0.103 Uiso 1 1 calc R U
C4 C 0.3721(4) -0.0646(5) 0.6913(2) 0.0976(14) Uani 1 1 d . .
H4 H 0.3994 -0.0947 0.7289 0.117 Uiso 1 1 calc R U
C5 C 0.2911(4) -0.1100(4) 0.6474(2) 0.0901(13) Uani 1 1 d . .
H5 H 0.2631 -0.1711 0.6547 0.108 Uiso 1 1 calc R U
C6 C 0.2496(3) -0.0665(4) 0.59156(18) 0.0759(11) Uani 1 1 d . .
H6 H 0.1939 -0.0992 0.5613 0.091 Uiso 1 1 calc R U
N2 N 0.41579(19) 0.1627(3) 0.61313(12) 0.0758(9) Uani 1 1 d . .
H2A H 0.3899 0.1757 0.5769 0.091 Uiso 1 1 calc R U
C7 C 0.4908(3) 0.2317(4) 0.6507(2) 0.0774(11) Uani 1 1 d . .
O1 O 0.53331(18) 0.2317(3) 0.70274(13) 0.1008(9) Uani 1 1 d . .
C8 C 0.5228(3) 0.3130(4) 0.62311(17) 0.0822(12) Uani 1 1 d . .
C9 C 0.5173(3) 0.4610(5) 0.63150(16) 0.0815(12) Uani 1 1 d . .
C10 C 0.4449(3) 0.5068(6) 0.6245(2) 0.1051(15) Uani 1 1 d . .
H10 H 0.4016 0.4469 0.6160 0.126 Uiso 1 1 calc R U
C11 C 0.4345(5) 0.6397(8) 0.6299(3) 0.134(2) Uani 1 1 d . .
H11 H 0.3847 0.6689 0.6250 0.160 Uiso 1 1 calc R U
C12 C 0.4978(6) 0.7291(6) 0.6424(2) 0.137(2) Uani 1 1 d . .
H12 H 0.4913 0.8189 0.6462 0.164 Uiso 1 1 calc R U
C13 C 0.5700(4) 0.6854(6) 0.6491(2) 0.1278(19) Uani 1 1 d . .
H13 H 0.6130 0.7458 0.6575 0.153 Uiso 1 1 calc R U
C14 C 0.5802(3) 0.5526(5) 0.64348(19) 0.1035(14) Uani 1 1 d . .
H14 H 0.6297 0.5241 0.6478 0.124 Uiso 1 1 calc R U
C15 C 0.6170(4) 0.2647(6) 0.6526(3) 0.1087(16) Uani 1 1 d . .
F1 F 0.6483(2) 0.3004(3) 0.62620(16) 0.1529(13) Uani 1 1 d . .
F2 F 0.67609(17) 0.3012(3) 0.70803(15) 0.1294(10) Uani 1 1 d . .
F3 F 0.61981(19) 0.1285(3) 0.65403(14) 0.1390(11) Uani 1 1 d . .
O2 O 0.4714(2) 0.2747(3) 0.56422(13) 0.1115(11) Uani 1 1 d . .
C16 C 0.4633(4) 0.3653(6) 0.5237(2) 0.142(2) Uani 1 1 d . .
H16A H 0.4373 0.3203 0.4876 0.212 Uiso 1 1 calc R U
H16B H 0.5209 0.3976 0.5391 0.212 Uiso 1 1 calc R U
H16C H 0.4265 0.4387 0.5173 0.212 Uiso 1 1 calc R U
C17 C 0.1509(2) 0.0764(3) 0.48537(14) 0.0587(9) Uani 1 1 d . .
C18 C 0.1067(2) 0.1601(3) 0.49764(14) 0.0586(9) Uani 1 1 d . .
C19 C 0.0155(2) 0.1577(4) 0.46217(16) 0.0777(11) Uani 1 1 d . .
H19 H -0.0144 0.2122 0.4702 0.093 Uiso 1 1 calc R U
C20 C -0.0308(3) 0.0744(5) 0.41494(18) 0.0947(13) Uani 1 1 d . .
H20 H -0.0923 0.0736 0.3911 0.114 Uiso 1 1 calc R U
C21 C 0.0116(3) -0.0080(5) 0.40215(18) 0.0978(14) Uani 1 1 d . .
H21 H -0.0206 -0.0642 0.3701 0.117 Uiso 1 1 calc R U
C22 C 0.1020(3) -0.0055(4) 0.43739(17) 0.0805(11) Uani 1 1 d . .
H22 H 0.1312 -0.0602 0.4288 0.097 Uiso 1 1 calc R U
N3 N 0.15846(17) 0.2421(3) 0.54737(11) 0.0601(7) Uani 1 1 d . .
H3AA H 0.2142 0.2444 0.5645 0.072 Uiso 1 1 calc R U
C23 C 0.1305(3) 0.3176(3) 0.57116(15) 0.0626(9) Uani 1 1 d . .
O3 O 0.05413(18) 0.3372(3) 0.54984(11) 0.0925(9) Uani 1 1 d . .
C24 C 0.2058(2) 0.3746(4) 0.63199(15) 0.0643(9) Uani 1 1 d . .
C25 C 0.1977(2) 0.3069(4) 0.67433(14) 0.0652(10) Uani 1 1 d . .
C26 C 0.2157(3) 0.1722(4) 0.68218(16) 0.0769(11) Uani 1 1 d . .
H26 H 0.2320 0.1305 0.6620 0.092 Uiso 1 1 calc R U
C27 C 0.2102(3) 0.0983(5) 0.71882(18) 0.0965(14) Uani 1 1 d . .
H27 H 0.2226 0.0078 0.7232 0.116 Uiso 1 1 calc R U
C28 C 0.1865(3) 0.1573(7) 0.7486(2) 0.1137(17) Uani 1 1 d . .
H28 H 0.1831 0.1073 0.7737 0.136 Uiso 1 1 calc R U
C29 C 0.1681(4) 0.2871(8) 0.7421(2) 0.129(2) Uani 1 1 d . .
H29 H 0.1510 0.3265 0.7622 0.154 Uiso 1 1 calc R U
C30 C 0.1742(3) 0.3647(5) 0.70508(19) 0.1073(15) Uani 1 1 d . .
H30 H 0.1623 0.4553 0.7014 0.129 Uiso 1 1 calc R U
C31 C 0.1952(4) 0.5263(5) 0.6286(2) 0.0948(13) Uani 1 1 d . .
F4 F 0.2025(2) 0.5750(3) 0.58992(12) 0.1286(10) Uani 1 1 d . .
F5 F 0.1185(2) 0.5683(2) 0.61350(12) 0.1253(10) Uani 1 1 d . .
F6 F 0.2572(2) 0.5842(2) 0.67922(12) 0.1280(10) Uani 1 1 d . .
O4 O 0.28735(16) 0.3469(2) 0.64377(10) 0.0731(7) Uani 1 1 d . .
C32 C 0.3670(2) 0.3600(5) 0.70290(17) 0.0993(14) Uani 1 1 d . .
H32A H 0.4108 0.2990 0.7098 0.149 Uiso 1 1 calc R U
H32B H 0.3543 0.3406 0.7289 0.149 Uiso 1 1 calc R U
H32C H 0.3890 0.4492 0.7094 0.149 Uiso 1 1 calc R U
C33 C 0.2850(2) 0.0439(4) 0.49573(15) 0.0611(9) Uani 1 1 d . .
C34 C 0.2771(2) 0.1305(4) 0.45608(16) 0.0672(10) Uani 1 1 d . .
C35 C 0.3167(3) 0.0984(5) 0.43155(17) 0.0890(13) Uani 1 1 d . .
H35 H 0.3104 0.1548 0.4042 0.107 Uiso 1 1 calc R U
C36 C 0.3654(3) -0.0166(6) 0.4474(2) 0.1073(15) Uani 1 1 d . .
H36 H 0.3930 -0.0366 0.4314 0.129 Uiso 1 1 calc R U
C37 C 0.3734(3) -0.1013(5) 0.4865(2) 0.1054(15) Uani 1 1 d . .
H37 H 0.4064 -0.1788 0.4972 0.126 Uiso 1 1 calc R U
C38 C 0.3329(3) -0.0722(4) 0.50989(17) 0.0835(12) Uani 1 1 d . .
H38 H 0.3375 -0.1314 0.5359 0.100 Uiso 1 1 calc R U
N4 N 0.22937(19) 0.2493(3) 0.44296(12) 0.0721(9) Uani 1 1 d . .
H4A H 0.2133 0.2651 0.4638 0.086 Uiso 1 1 calc R U
C39 C 0.2056(3) 0.3401(5) 0.40305(19) 0.0890(13) Uani 1 1 d . .
O5 O 0.2282(3) 0.3396(4) 0.37293(16) 0.1563(16) Uani 1 1 d . .
C40 C 0.1442(3) 0.4516(4) 0.39532(17) 0.0790(11) Uani 1 1 d . .
C41 C 0.0566(3) 0.4341(5) 0.3353(2) 0.0893(12) Uani 1 1 d . .
C42 C -0.0002(4) 0.3383(6) 0.3282(3) 0.1267(18) Uani 1 1 d . .
H42 H 0.0145 0.2902 0.3601 0.152 Uiso 1 1 calc R U
C43 C -0.0797(5) 0.3136(7) 0.2732(4) 0.166(3) Uani 1 1 d . .
H43 H -0.1179 0.2485 0.2684 0.199 Uiso 1 1 calc R U
C44 C -0.1020(8) 0.3858(11) 0.2257(5) 0.208(6) Uani 1 1 d . .
H44 H -0.1548 0.3693 0.1888 0.250 Uiso 1 1 calc R U
C45 C -0.0468(6) 0.4787(11) 0.2335(4) 0.182(4) Uani 1 1 d . .
H45 H -0.0623 0.5287 0.2018 0.218 Uiso 1 1 calc R U
C46 C 0.0321(4) 0.5029(6) 0.2868(3) 0.1230(18) Uani 1 1 d . .
H46 H 0.0700 0.5669 0.2904 0.148 Uiso 1 1 calc R U
C47 C 0.1887(4) 0.5862(7) 0.4046(3) 0.1211(17) Uani 1 1 d . .
F7 F 0.2625(3) 0.5934(3) 0.46030(18) 0.1750(15) Uani 1 1 d . .
F8 F 0.2146(2) 0.6048(3) 0.37328(17) 0.1669(14) Uani 1 1 d . .
F9 F 0.1395(3) 0.6882(3) 0.39559(15) 0.1476(12) Uani 1 1 d . .
O6 O 0.13792(18) 0.4337(3) 0.43986(11) 0.0867(8) Uani 1 1 d . .
C48 C 0.0803(3) 0.5193(4) 0.44173(19) 0.1033(14) Uani 1 1 d . .
H48A H 0.0308 0.5444 0.4029 0.155 Uiso 1 1 calc R U
H48B H 0.1122 0.5975 0.4639 0.155 Uiso 1 1 calc R U
H48C H 0.0596 0.4732 0.4597 0.155 Uiso 1 1 calc R U

loop_
_atom_site_aniso_label
_atom_site_aniso_U_11
_atom_site_aniso_U_22
_atom_site_aniso_U_33
_atom_site_aniso_U_23
_atom_site_aniso_U_13
_atom_site_aniso_U_12
N1 0.0549(18) 0.0613(19) 0.0479(18) -0.0050(14) 0.0292(16) -0.0013(14)
C1 0.062(2) 0.056(2) 0.055(2) -0.0006(19) 0.033(2) 0.0031(19)
C2 0.064(2) 0.068(3) 0.056(3) 0.005(2) 0.034(2) 0.007(2)
C3 0.073(3) 0.101(3) 0.062(3) 0.021(2) 0.031(2) 0.024(2)
C4 0.123(4) 0.094(4) 0.084(4) 0.041(3) 0.068(4) 0.040(3)
C5 0.114(4) 0.072(3) 0.098(4) 0.027(3) 0.073(3) 0.018(3)
C6 0.089(3) 0.056(2) 0.089(3) 0.001(2) 0.059(3) -0.001(2)
N2 0.0594(19) 0.104(3) 0.0469(19) -0.0056(17) 0.0249(17) -0.0189(18)
C7 0.062(3) 0.103(3) 0.064(3) -0.020(3) 0.038(3) -0.007(2)
O1 0.088(2) 0.130(3) 0.0619(19) -0.0269(18) 0.0360(17) -0.0160(17)
C8 0.070(3) 0.105(4) 0.070(3) -0.036(2) 0.043(2) -0.022(2)
C9 0.067(3) 0.099(4) 0.072(3) -0.016(2) 0.040(2) -0.010(3)
C10 0.092(3) 0.120(5) 0.107(4) 0.011(3) 0.064(3) 0.012(3)
C11 0.134(5) 0.142(6) 0.132(5) 0.028(4) 0.087(5) 0.052(5)
C12 0.144(6) 0.103(5) 0.107(4) 0.009(3) 0.051(4) 0.038(5)
C13 0.089(4) 0.097(5) 0.119(4) 0.000(3) 0.027(3) -0.001(3)
C14 0.079(3) 0.091(4) 0.112(4) -0.021(3) 0.046(3) -0.002(3)
C15 0.099(4) 0.105(5) 0.147(5) -0.045(4) 0.088(4) -0.018(3)
F1 0.152(3) 0.149(3) 0.238(4) -0.041(2) 0.162(3) -0.032(2)
F2 0.0767(17) 0.120(2) 0.159(3) -0.036(2) 0.0575(19) 0.0001(15)
F3 0.145(2) 0.109(2) 0.205(3) -0.043(2) 0.130(2) -0.0091(18)
O2 0.134(2) 0.140(3) 0.081(2) -0.0443(19) 0.077(2) -0.066(2)
C16 0.189(5) 0.161(5) 0.096(4) -0.027(3) 0.099(4) -0.068(4)
C17 0.055(2) 0.059(2) 0.057(2) -0.0099(19) 0.032(2) -0.0065(18)
C18 0.055(2) 0.063(2) 0.047(2) -0.0074(18) 0.027(2) -0.0090(18)
C19 0.063(3) 0.095(3) 0.070(3) -0.017(2) 0.039(2) -0.008(2)
C20 0.059(3) 0.117(4) 0.085(3) -0.034(3) 0.033(3) -0.017(3)
C21 0.070(3) 0.118(4) 0.080(3) -0.047(3) 0.035(3) -0.025(3)
C22 0.065(3) 0.083(3) 0.079(3) -0.031(2) 0.038(2) -0.014(2)
N3 0.0545(17) 0.0665(19) 0.0560(19) -0.0076(15) 0.0329(16) -0.0026(15)
C23 0.066(3) 0.062(2) 0.060(2) 0.0031(19) 0.039(2) 0.006(2)
O3 0.0674(18) 0.128(2) 0.0669(18) -0.0213(16) 0.0343(15) 0.0125(17)
C24 0.072(3) 0.065(3) 0.053(2) -0.0075(19) 0.037(2) -0.0014(19)
C25 0.065(2) 0.079(3) 0.049(2) -0.004(2) 0.034(2) 0.005(2)
C26 0.091(3) 0.077(3) 0.064(3) -0.006(2) 0.049(2) -0.009(2)
C27 0.100(3) 0.101(4) 0.066(3) 0.001(3) 0.041(3) -0.020(3)
C28 0.097(4) 0.164(6) 0.073(3) 0.022(4) 0.049(3) -0.003(4)
C29 0.155(5) 0.172(6) 0.110(4) 0.032(4) 0.108(4) 0.049(4)
C30 0.141(4) 0.113(4) 0.092(3) 0.017(3) 0.085(3) 0.044(3)
C31 0.122(4) 0.068(3) 0.073(3) -0.004(3) 0.050(3) -0.005(3)
F4 0.189(3) 0.0864(18) 0.106(2) 0.0079(15) 0.090(2) -0.0237(17)
F5 0.150(2) 0.0846(19) 0.121(2) 0.0069(15) 0.075(2) 0.0399(18)
F6 0.163(2) 0.0775(17) 0.093(2) -0.0274(15) 0.0551(19) -0.0158(16)
O4 0.0708(17) 0.0916(19) 0.0588(16) -0.0169(13) 0.0414(15) -0.0131(13)
C32 0.068(3) 0.148(4) 0.067(3) -0.035(3) 0.034(3) -0.027(3)
C33 0.059(2) 0.061(2) 0.059(2) -0.018(2) 0.036(2) -0.0026(19)
C34 0.070(2) 0.077(3) 0.059(2) -0.015(2) 0.042(2) 0.003(2)
C35 0.102(3) 0.105(4) 0.076(3) -0.014(2) 0.063(3) 0.003(3)
C36 0.125(4) 0.118(4) 0.109(4) -0.021(3) 0.088(4) 0.016(3)
C37 0.117(4) 0.100(4) 0.115(4) -0.010(3) 0.080(4) 0.027(3)
C38 0.090(3) 0.074(3) 0.089(3) -0.011(2) 0.057(3) 0.005(2)
N4 0.088(2) 0.080(2) 0.062(2) 0.0030(18) 0.0541(19) 0.0060(18)
C39 0.112(3) 0.103(4) 0.077(3) 0.014(3) 0.071(3) 0.019(3)
O5 0.212(4) 0.196(4) 0.145(3) 0.080(3) 0.153(3) 0.098(3)
C40 0.097(3) 0.082(3) 0.068(3) 0.013(2) 0.057(3) 0.008(3)
C41 0.105(4) 0.090(3) 0.075(3) 0.006(3) 0.057(3) 0.021(3)
C42 0.131(5) 0.112(4) 0.113(5) -0.020(3) 0.064(4) -0.013(4)
C43 0.123(6) 0.138(6) 0.163(7) -0.055(6) 0.053(6) -0.010(4)
C44 0.175(10) 0.208(12) 0.111(7) -0.051(8) 0.025(8) 0.070(8)
C45 0.176(9) 0.234(11) 0.083(6) 0.011(6) 0.056(7) 0.083(7)
C46 0.134(5) 0.146(5) 0.084(4) 0.024(4) 0.066(4) 0.037(4)
C47 0.122(5) 0.119(5) 0.121(5) 0.007(4) 0.075(5) -0.013(4)
F7 0.153(3) 0.137(3) 0.152(3) -0.002(2) 0.055(3) -0.048(2)
F8 0.174(3) 0.163(3) 0.215(4) 0.054(3) 0.147(3) -0.002(2)
F9 0.198(3) 0.079(2) 0.194(3) 0.013(2) 0.136(3) 0.002(2)
O6 0.120(2) 0.0858(19) 0.0802(19) 0.0129(14) 0.0751(18) 0.0221(16)
C48 0.129(4) 0.098(3) 0.109(4) 0.013(3) 0.086(3) 0.032(3)

loop_
_atom_type_symbol
_atom_type_description
_atom_type_scat_dispersion_real
_atom_type_scat_dispersion_imag
_atom_type_scat_source
C C 0.0033 0.0016 'International Tables Vol C Tables 4.2.6.8 and 6.1.1.4'
H H 0.0000 0.0000 'International Tables Vol C Tables 4.2.6.8 and 6.1.1.4'
F F 0.0171 0.0103 'International Tables Vol C Tables 4.2.6.8 and 6.1.1.4'
N N 0.0061 0.0033 'International Tables Vol C Tables 4.2.6.8 and 6.1.1.4'
O O 0.0106 0.0060 'International Tables Vol C Tables 4.2.6.8 and 6.1.1.4'

loop_
_geom_angle_atom_site_label_1
_geom_angle_atom_site_label_2
_geom_angle_atom_site_label_3
_geom_angle
C33 N1 C1 115.4(3)
C33 N1 C17 116.3(3)
C1 N1 C17 115.4(3)
C6 C1 C2 119.0(3)
C6 C1 N1 121.4(3)
C2 C1 N1 119.6(3)
C1 C2 C3 119.2(4)
C1 C2 N2 118.6(3)
C3 C2 N2 122.2(4)
C4 C3 C2 119.8(4)
C4 C3 H3 120.1
C2 C3 H3 120.1
C5 C4 C3 121.2(4)
C5 C4 H4 119.4
C3 C4 H4 119.4
C4 C5 C6 120.2(4)
C4 C5 H5 119.9
C6 C5 H5 119.9
C5 C6 C1 120.7(4)
C5 C6 H6 119.7
C1 C6 H6 119.7
C7 N2 C2 128.2(3)
C7 N2 H2A 115.9
C2 N2 H2A 115.9
O1 C7 N2 125.1(4)
O1 C7 C8 119.7(4)
N2 C7 C8 115.2(4)
O2 C8 C9 113.5(4)
O2 C8 C15 106.7(4)
C9 C8 C15 113.5(4)
O2 C8 C7 107.4(3)
C9 C8 C7 110.0(3)
C15 C8 C7 105.2(4)
C10 C9 C14 118.1(5)
C10 C9 C8 118.4(4)
C14 C9 C8 123.5(4)
C9 C10 C11 121.4(5)
C9 C10 H10 119.3
C11 C10 H10 119.3
C12 C11 C10 119.9(6)
C12 C11 H11 120.0
C10 C11 H11 120.0
C13 C12 C11 119.5(6)
C13 C12 H12 120.2
C11 C12 H12 120.2
C12 C13 C14 120.6(6)
C12 C13 H13 119.7
C14 C13 H13 119.7
C13 C14 C9 120.5(5)
C13 C14 H14 119.8
C9 C14 H14 119.8
F1 C15 F2 107.1(4)
F1 C15 F3 105.6(4)
F2 C15 F3 104.5(5)
F1 C15 C8 114.1(5)
F2 C15 C8 114.5(4)
F3 C15 C8 110.2(4)
C8 O2 C16 118.5(3)
O2 C16 H16A 109.5
O2 C16 H16B 109.5
H16A C16 H16B 109.5
O2 C16 H16C 109.5
H16A C16 H16C 109.5
H16B C16 H16C 109.5
C22 C17 C18 119.1(3)
C22 C17 N1 121.2(3)
C18 C17 N1 119.6(3)
C19 C18 C17 119.5(3)
C19 C18 N3 122.6(3)
C17 C18 N3 117.9(3)
C20 C19 C18 119.7(4)
C20 C19 H19 120.2
C18 C19 H19 120.2
C19 C20 C21 121.5(4)
C19 C20 H20 119.2
C21 C20 H20 119.2
C22 C21 C20 118.7(4)
C22 C21 H21 120.6
C20 C21 H21 120.6
C21 C22 C17 121.4(4)
C21 C22 H22 119.3
C17 C22 H22 119.3
C23 N3 C18 127.6(3)
C23 N3 H3AA 116.2
C18 N3 H3AA 116.2
O3 C23 N3 125.2(3)
O3 C23 C24 120.2(3)
N3 C23 C24 114.5(3)
O4 C24 C25 112.5(3)
O4 C24 C31 107.2(3)
C25 C24 C31 115.0(3)
O4 C24 C23 108.0(3)
C25 C24 C23 106.3(3)
C31 C24 C23 107.6(3)
C30 C25 C26 117.2(4)
C30 C25 C24 127.0(4)
C26 C25 C24 115.7(3)
C27 C26 C25 121.9(4)
C27 C26 H26 119.0
C25 C26 H26 119.0
C28 C27 C26 119.9(5)
C28 C27 H27 120.0
C26 C27 H27 120.0
C29 C28 C27 120.1(5)
C29 C28 H28 120.0
C27 C28 H28 120.0
C28 C29 C30 120.8(5)
C28 C29 H29 119.6
C30 C29 H29 119.6
C25 C30 C29 120.0(5)
C25 C30 H30 120.0
C29 C30 H30 120.0
F5 C31 F4 107.0(4)
F5 C31 F6 106.0(4)
F4 C31 F6 107.2(4)
F5 C31 C24 114.6(4)
F4 C31 C24 109.9(4)
F6 C31 C24 111.9(4)
C24 O4 C32 117.7(3)
O4 C32 H32A 109.5
O4 C32 H32B 109.5
H32A C32 H32B 109.5
O4 C32 H32C 109.5
H32A C32 H32C 109.5
H32B C32 H32C 109.5
C38 C33 C34 119.0(3)
C38 C33 N1 121.4(4)
C34 C33 N1 119.6(3)
C35 C34 C33 119.3(4)
C35 C34 N4 122.5(4)
C33 C34 N4 118.2(3)
C36 C35 C34 120.3(4)
C36 C35 H35 119.9
C34 C35 H35 119.9
C37 C36 C35 120.3(4)
C37 C36 H36 119.8
C35 C36 H36 119.8
C38 C37 C36 119.9(4)
C38 C37 H37 120.1
C36 C37 H37 120.1
C37 C38 C33 121.2(4)
C37 C38 H38 119.4
C33 C38 H38 119.4
C39 N4 C34 129.3(3)
C39 N4 H4A 115.4
C34 N4 H4A 115.4
O5 C39 N4 124.4(4)
O5 C39 C40 119.5(4)
N4 C39 C40 116.1(3)
O6 C40 C41 113.0(3)
O6 C40 C47 108.3(4)
C41 C40 C47 113.9(4)
O6 C40 C39 106.1(3)
C41 C40 C39 106.5(3)
C47 C40 C39 108.7(4)
C42 C41 C46 118.0(5)
C42 C41 C40 117.6(5)
C46 C41 C40 124.3(5)
C41 C42 C43 119.9(6)
C41 C42 H42 120.1
C43 C42 H42 120.1
C44 C43 C42 120.2(9)
C44 C43 H43 119.9
C42 C43 H43 119.9
C45 C44 C43 119.0(11)
C45 C44 H44 120.5
C43 C44 H44 120.5
C44 C45 C46 121.7(12)
C44 C45 H45 119.1
C46 C45 H45 119.1
C45 C46 C41 121.2(7)
C45 C46 H46 119.4
C41 C46 H46 119.4
F9 C47 F8 107.2(5)
F9 C47 F7 106.8(6)
F8 C47 F7 105.7(5)
F9 C47 C40 113.5(5)
F8 C47 C40 114.8(5)
F7 C47 C40 108.3(5)
C40 O6 C48 118.8(3)
O6 C48 H48A 109.5
O6 C48 H48B 109.5
H48A C48 H48B 109.5
O6 C48 H48C 109.5
H48A C48 H48C 109.5
H48B C48 H48C 109.5

loop_
_geom_bond_atom_site_label_1
_geom_bond_atom_site_label_2
_geom_bond_distance
N1 C33 1.434(4)
N1 C1 1.437(4)
N1 C17 1.438(4)
C1 C6 1.393(5)
C1 C2 1.393(4)
C2 C3 1.399(5)
C2 N2 1.404(4)
C3 C4 1.378(6)
C3 H3 0.9300
C4 C5 1.344(6)
C4 H4 0.9300
C5 C6 1.376(5)
C5 H5 0.9300
C6 H6 0.9300
N2 C7 1.344(5)
N2 H2A 0.8600
C7 O1 1.206(4)
C7 C8 1.531(5)
C8 O2 1.412(4)
C8 C9 1.524(6)
C8 C15 1.528(6)
C9 C10 1.364(6)
C9 C14 1.386(6)
C10 C11 1.376(7)
C10 H10 0.9300
C11 C12 1.371(8)
C11 H11 0.9300
C12 C13 1.358(8)
C12 H12 0.9300
C13 C14 1.375(7)
C13 H13 0.9300
C14 H14 0.9300
C15 F1 1.302(5)
C15 F2 1.333(5)
C15 F3 1.371(6)
O2 C16 1.431(5)
C16 H16A 0.9600
C16 H16B 0.9600
C16 H16C 0.9600
C17 C22 1.379(4)
C17 C18 1.400(4)
C18 C19 1.380(5)
C18 N3 1.414(4)
C19 C20 1.373(5)
C19 H19 0.9300
C20 C21 1.375(5)
C20 H20 0.9300
C21 C22 1.368(5)
C21 H21 0.9300
C22 H22 0.9300
N3 C23 1.355(4)
N3 H3AA 0.8600
C23 O3 1.207(4)
C23 C24 1.550(5)
C24 O4 1.416(4)
C24 C25 1.514(5)
C24 C31 1.535(6)
C25 C30 1.372(5)
C25 C26 1.383(5)
C26 C27 1.370(5)
C26 H26 0.9300
C27 C28 1.356(6)
C27 H27 0.9300
C28 C29 1.336(7)
C28 H28 0.9300
C29 C30 1.405(7)
C29 H29 0.9300
C30 H30 0.9300
C31 F5 1.324(5)
C31 F4 1.328(5)
C31 F6 1.330(5)
O4 C32 1.441(4)
C32 H32A 0.9600
C32 H32B 0.9600
C32 H32C 0.9600
C33 C38 1.384(5)
C33 C34 1.388(5)
C34 C35 1.382(5)
C34 N4 1.408(4)
C35 C36 1.377(6)
C35 H35 0.9300
C36 C37 1.362(6)
C36 H36 0.9300
C37 C38 1.361(5)
C37 H37 0.9300
C38 H38 0.9300
N4 C39 1.325(5)
N4 H4A 0.8600
C39 O5 1.210(4)
C39 C40 1.544(5)
C40 O6 1.404(4)
C40 C41 1.513(6)
C40 C47 1.535(7)
C41 C42 1.377(6)
C41 C46 1.378(6)
C42 C43 1.393(8)
C42 H42 0.9300
C43 C44 1.387(12)
C43 H43 0.9300
C44 C45 1.327(13)
C44 H44 0.9300
C45 C46 1.364(9)
C45 H45 0.9300
C46 H46 0.9300
C47 F9 1.309(6)
C47 F8 1.310(6)
C47 F7 1.346(6)
O6 C48 1.437(4)
C48 H48A 0.9600
C48 H48B 0.9600
C48 H48C 0.9600
